data_9009446
loop_
_publ_author_name
'Fanfani, L.'
'Nunzi, A.'
'Zanazzi, P. F.'

_publ_section_title
;
 Structure and twinning in spencerite
;
_journal_name_full 'Mineralogical Magazine'
_journal_page_first 687
_journal_page_last 692
_journal_paper_doi 10.1180/minmag.1972.038.298.05
_journal_volume 38
_journal_year 1972
_chemical_compound_source 'Salmo, British Columbia, Canada'
_chemical_formula_sum 'H8 O13 P2 Zn4'
_chemical_name_mineral Spencerite
_space_group_IT_number 13
_symmetry_space_group_name_Hall '-P 2yc'
_symmetry_space_group_name_H-M 'P 1 2/c 1'
_cell_angle_alpha 90
_cell_angle_beta 116.73
_cell_angle_gamma 90
_cell_formula_units_Z 2
_cell_length_a 10.448
_cell_length_b 5.282
_cell_length_c 11.208
_cell_volume 552.430
_database_code_amcsd 0014456
_exptl_crystal_density_diffrn 3.232
_cod_original_formula_sum 'Zn4 P2 O13 H8'
_cod_database_code 9009446

loop_
_space_group_symop_operation_xyz
x,y,z
x,-y,1/2+z
-x,y,1/2-z
-x,-y,-z

loop_
_atom_site_label
_atom_site_fract_x
_atom_site_fract_y
_atom_site_fract_z
_atom_site_U_iso_or_equiv
_atom_site_type_symbol
_atom_site_attached_hydrogens
Zn1 0.00000 0.00000 0.00000 0.02216 Zn 0
Zn2 0.00000 0.02260 0.25000 0.01849 Zn 0
Zn3 0.28630 0.70280 0.49060 0.01634 Zn 0
P 0.17120 0.50970 0.19360 0.00203 P 0
O1 0.07750 0.26800 0.15660 0.00874 O 0
O2 0.07460 0.74690 0.16410 0.01267 O 0
O3 0.28050 0.50270 0.33750 0.01621 O 0
O4 0.25380 0.52570 0.11110 0.01127 O 0
O-H 0.16910 0.00270 0.44140 0.01406 O 1
Wat1 0.49670 0.78730 0.58730 0.01798 O 2
Wat2 0.50000 0.81530 0.25000 0.00887 O 2

loop_
_cod_changelog_entry_id
_cod_changelog_entry_author
_cod_changelog_entry_date
_cod_changelog_entry_text
1
;cod-tools version 3.8.0
Id: cif_guess_AMCSD_atom_types 9574 2023-05-10 09:00:05Z saulius
;
2023-05-10T18:51:43+03:00
;Derived atom types and hydrogen counts
from atom names that follow the AMCSD naming convention
(Wat == water, O-H == hydroxyl).
;

loop_
_cod_related_entry_id
_cod_related_entry_database
_cod_related_entry_code
1 AMCSD 0014456
